data_1522941
loop_
_publ_author_name
'Speight, J.D.'

_publ_section_title
;
 Metastable phases in liquid-quenched alloys of chromium and manganese
 with antimony
;
_journal_name_full 'Metallurgical Transactions'
_journal_page_first 1011
_journal_page_last 1012
_journal_volume 3
_journal_year 1972
_chemical_formula_sum 'Mn0.2 Sb0.8'
_chemical_name_systematic '(Mn0.2 Sb0.8)'
_space_group_IT_number 166
_symmetry_space_group_name_Hall '-R 3 2"'
_symmetry_space_group_name_H-M 'R -3 m :H'
_cell_angle_alpha 90
_cell_angle_beta 90
_cell_angle_gamma 120
_cell_formula_units_Z 3
_cell_length_a 4.26
_cell_length_b 4.26
_cell_length_c 5.68
_cell_volume 89.268
_citation_journal_id_ASTM MTGTBF
_cod_data_source_file Speight_MTGTBF_1972_1167.cif
_cod_data_source_block Mn0.2Sb0.8
_cod_original_cell_volume 89.26849
_cod_database_code 1522941

loop_
_symmetry_equiv_pos_as_xyz
x,y,z
-y,x-y,z
-x+y,-x,z
y,x,-z
-x,-x+y,-z
x-y,-y,-z
-x,-y,-z
y,-x+y,-z
x-y,x,-z
-y,-x,z
x,x-y,z
-x+y,y,z
x+2/3,y+1/3,z+1/3
-y+2/3,x-y+1/3,z+1/3
-x+y+2/3,-x+1/3,z+1/3
y+2/3,x+1/3,-z+1/3
-x+2/3,-x+y+1/3,-z+1/3
x-y+2/3,-y+1/3,-z+1/3
-x+2/3,-y+1/3,-z+1/3
y+2/3,-x+y+1/3,-z+1/3
x-y+2/3,x+1/3,-z+1/3
-y+2/3,-x+1/3,z+1/3
x+2/3,x-y+1/3,z+1/3
-x+y+2/3,y+1/3,z+1/3
x+1/3,y+2/3,z+2/3
-y+1/3,x-y+2/3,z+2/3
-x+y+1/3,-x+2/3,z+2/3
y+1/3,x+2/3,-z+2/3
-x+1/3,-x+y+2/3,-z+2/3
x-y+1/3,-y+2/3,-z+2/3
-x+1/3,-y+2/3,-z+2/3
y+1/3,-x+y+2/3,-z+2/3
x-y+1/3,x+2/3,-z+2/3
-y+1/3,-x+2/3,z+2/3
x+1/3,x-y+2/3,z+2/3
-x+y+1/3,y+2/3,z+2/3

loop_
_atom_site_label
_atom_site_type_symbol
_atom_site_fract_x
_atom_site_fract_y
_atom_site_fract_z
_atom_site_occupancy
_atom_site_U_iso_or_equiv
Sb1 Sb 0 0 0 0.8 0.0
Mn1 Mn 0 0 0 0.2 0.0
